data_2009949
loop_
_publ_author_name
'Jong, T.-T.'
'Chen, C.-T.'

_publ_section_title
;
 Roburic acid, a triterpene 3,4-seco acid
;
_journal_issue 8
_journal_name_full 'Acta Crystallographica Section C'
_journal_page_first 1326
_journal_page_last 1328
_journal_paper_doi 10.1107/S0108270193013228
_journal_volume 50
_journal_year 1994
_chemical_formula_sum 'C30 H48 O2'
_chemical_formula_weight 440.7
_symmetry_cell_setting orthorhombic
_symmetry_space_group_name_Hall 'P 2ac 2ab'
_symmetry_space_group_name_H-M 'P 21 21 21'
_atom_type_scat_source IntTabIV
_cell_angle_alpha 90
_cell_angle_beta 90
_cell_angle_gamma 90
_cell_formula_units_Z 4
_cell_length_a 7.554(2)
_cell_length_b 13.523(2)
_cell_length_c 25.524(4)
_cell_measurement_reflns_used 38
_cell_measurement_temperature 293
_cell_measurement_theta_max 25
_cell_measurement_theta_min 1.5
_cell_volume 2607.3(9)
_diffrn_measurement_device 'Siemens R3m/V'
_diffrn_measurement_method 2\q
_diffrn_radiation_type MoK\a
_diffrn_radiation_wavelength 0.71069
_diffrn_reflns_av_R_equivalents 0.049
_diffrn_reflns_limit_h_max 9
_diffrn_reflns_limit_h_min 0
_diffrn_reflns_limit_k_max 17
_diffrn_reflns_limit_k_min 0
_diffrn_reflns_limit_l_max 33
_diffrn_reflns_limit_l_min 0
_diffrn_reflns_number 3427
_diffrn_reflns_theta_max 25
_diffrn_standards_interval_count 100
_diffrn_standards_number 2
_exptl_absorpt_coefficient_mu 0.068
_exptl_absorpt_correction_type none
_exptl_crystal_colour Colourless
_exptl_crystal_density_diffrn 1.123
_exptl_crystal_description Prism
_exptl_crystal_size_max 0.6
_exptl_crystal_size_mid 0.4
_exptl_crystal_size_min 0.4
_refine_diff_density_max 0.19
_refine_diff_density_min -0.18
_refine_ls_extinction_method none
_refine_ls_goodness_of_fit_obs 1.40
_refine_ls_hydrogen_treatment noref
_refine_ls_number_parameters 296
_refine_ls_number_reflns 2747?
_refine_ls_R_factor_obs 0.0469
_refine_ls_shift/esd_max 0.001
_refine_ls_structure_factor_coef F
_refine_ls_weighting_details 'w = [\s^2^(F) + 0.001F^2^]^-1^'
_refine_ls_weighting_scheme calc
_refine_ls_wR_factor_obs 0.0596
_reflns_number_observed 2747
_reflns_number_total 3392
_reflns_observed_criterion F>4.0\s(F)
_cod_data_source_file ha1063.cif
_cod_data_source_block ha1063_structure_1_of_1
_cod_depositor_comments
;
The following automatic conversions were performed:

'_refine_ls_weighting_scheme' value 'w = [\s^2^(F) + 0.001F^2^]^-1^'
was changed to 'calc'. New tag '_refine_ls_weighting_details' was
created. The value of the new tag was set to 'w = [\s^2^(F) +
0.001F^2^]^-1^'.

Automatic conversion script
Id: cif_fix_values 3143 2015-03-26 13:38:13Z robertas 
;
_cod_original_cell_volume 2607.2(9)
_cod_database_code 2009949

loop_
_atom_site_label
_atom_site_fract_x
_atom_site_fract_y
_atom_site_fract_z
_atom_site_U_iso_or_equiv
O(1) .3271(3) -.2516(2) .00410(10) .0480(10)
O(2) .5245(3) -.1492(2) -.03060(10) .0480(10)
C(1) .2373(3) -.0130(2) -.05470(10) .0320(10)
C(2) .2283(3) -.1267(2) -.05600(10) .0370(10)
C(3) .3618(3) -.1817(2) -.02360(10) .0340(10)
C(4) -.1371(4) .0422(2) -.09090(10) .0430(10)
C(5) -.0882(3) .0189(2) -.03410(10) .0310(10)
C(6) -.2194(3) .0638(2) .00450(10) .0370(10)
C(7) -.1954(3) .0184(2) .05840(10) .0380(10)
C(8) -.0090(3) .0336(2) .08120(10) .0290(10)
C(9) .1347(3) .0058(2) .03990(10) .0280(10)
C(10) .1073(3) .0428(2) -.01810(10) .0280(10)
C(11) .3176(3) .0302(2) .06190(10) .0400(10)
C(12) .3367(3) .0094(2) .11950(10) .0360(10)
C(13) .2098(3) -.0206(2) .15160(10) .0310(10)
C(14) .0209(3) -.0355(2) .13120(10) .0300(10)
C(15) -.1175(3) -.0094(2) .17370(10) .0410(10)
C(16) -.0684(4) -.0445(2) .22880(10) .0460(10)
C(17) .1120(4) -.0054(2) .24660(10) .0440(10)
C(18) .2557(3) -.0454(2) .20840(10) .0360(10)
C(19) .3010(4) -.1569(2) .21740(10) .0450(10)
C(20) .3455(5) -.1757(3) .27560(10) .0560(10)
C(21) .1914(5) -.1451(3) .31020(10) .0630(10)
C(22) .1514(5) -.0373(3) .30350(10) .0560(10)
C(23) -.1883(6) .1377(3) -.10620(10) .0730(10)
C(24) -.1428(6) -.0375(3) -.12710(10) .0680(10)
C(25) .1508(4) .1534(2) -.02670(10) .0420(10)
C(26) .0082(4) .1441(2) .09720(10) .0410(10)
C(27) -.0027(4) -.1466(2) .11790(10) .0400(10)
C(28) .1132(5) .1084(2) .24620(10) .0580(10)
C(29) .4505(5) -.1906(3) .18160(10) .0620(10)
C(30) .3975(6) -.2833(3) .2866(2) .0790(10)
H(2) .588(6) -.184(3) -.0179(16) .080
H(1B) .3651 .0067 -.0441 .023
H(1A) .2062 .0097 -.0896 .042
H(2A) .1165 -.1525 -.0414 .031
H(2B) .2622 -.1478 -.0909 .053
H(5) -.0865 -.0505 -.0265 .045
H(6B) -.1987 .1382 .0114 .058
H(6A) -.3397 .0521 -.0095 .035
H(7B) -.2097 -.0584 .0538 .060
H(7A) -.2765 .0458 .0831 .063
H(9) .1264 -.0677 .0359 .025
H(11B) .3574 .0942 .0564 .046
H(11A) .4157 -.0045 .0428 .067
H(12A) .4552 .0156 .1322 .025
H(15B) -.2212 -.0376 .1669 .035
H(15A) -.1291 .0625 .1789 .052
H(16B) -.1685 -.0265 .2491 .073
H(16A) -.0789 -.1149 .2309 .051
H(18A) .3650 -.0102 .2168 .035
H(19A) .1851 -.1930 .2122 .042
H(20A) .4513 -.1321 .2807 .071
H(21B) .0778 -.1832 .3035 .086
H(21A) .2002 -.1535 .3478 .077
H(22B) .2484 .0063 .3183 .075
H(22A) .0337 .0097 .3261 .063
H(23B) -.1623 .1932 -.0802 .065
H(23A) -.2286 .1387 -.1390 .060
H(24C) -.190(8) .024(4) -.161(2) .141
H(24B) -.018(7) -.087(4) -.1255(19) .113
H(24A) -.141(10) -.106(5) -.113(2) .155
H(25C) .1538 .1640 -.0672 .085
H(25B) .0755 .2030 -.0043 .058
H(25A) .2795 .1658 -.0203 .049
H(26A) .1198 .1547 .1225 .065
H(26B) -.0728 .1631 .1121 .083
H(26C) -.0048 .1860 .0648 .059
H(27C) -.0106 -.1805 .1528 .052
H(27B) -.1253 -.1547 .1022 .060
H(27A) .0936 -.1771 .0950 .081
H(28C) .0166 .1270 .2668 .074
H(28B) .2260 .1274 .2602 .078
H(28A) .1068 .1341 .2119 .046
H(29C) .4650 -.2599 .1906 .087
H(29B) .4065 -.1920 .1475 .067
H(29A) .5596 -.1565 .1933 .072
H(30C) .4073 -.3048 .3194 .116
H(30B) .3481 -.3339 .2619 .087
H(30A) .5090 -.3019 .2703 .091

loop_
_geom_angle_atom_site_label_1
_geom_angle_atom_site_label_2
_geom_angle_atom_site_label_3
_geom_angle
_geom_angle_publ_flag
C(2) C(1) C(10) 118.1(2) yes
O(1) C(3) O(2) 122.8(2) yes
O(2) C(3) C(2) 112.8(2) yes
C(5) C(4) C(24) 117.9(3) yes
C(4) C(5) C(6) 112.0(2) yes
C(6) C(5) C(10) 111.2(2) yes
C(6) C(7) C(8) 113.5(2) yes
C(7) C(8) C(14) 110.7(2) yes
C(8) C(9) C(11) 109.2(2) yes
C(1) C(10) C(5) 109.8(2) yes
C(5) C(10) C(9) 107.7(2) yes
C(9) C(11) C(12) 113.9(2) yes
C(12) C(13) C(14) 120.3(2) yes
C(14) C(13) C(18) 120.3(2) yes
C(8) C(14) C(15) 109.3(2) yes
C(15) C(16) C(17) 112.4(2) yes
C(16) C(17) C(22) 110.8(2) yes
C(13) C(18) C(19) 113.6(2) yes
C(18) C(19) C(20) 110.3(2) yes
C(20) C(21) C(22) 110.8(3) yes
C(1) C(2) C(3) 117.0(2) yes
O(1) C(3) C(2) 124.3(2) yes
C(5) C(4) C(23) 121.3(3) yes
C(23) C(4) C(24) 120.5(3) yes
C(4) C(5) C(10) 115.7(2) yes
C(5) C(6) C(7) 110.3(2) yes
C(7) C(8) C(9) 110.4(2) yes
C(9) C(8) C(14) 107.5(2) yes
C(8) C(9) C(10) 117.9(2) yes
C(10) C(9) C(11) 113.3(2) yes
C(9) C(10) C(25) 114.3(2) yes
C(11) C(12) C(13) 126.4(2) yes
C(12) C(13) C(18) 119.4(2) yes
C(8) C(14) C(13) 109.0(2) yes
C(13) C(14) C(15) 111.2(2) yes
C(14) C(15) C(16) 114.1(2) yes
C(16) C(17) C(18) 108.3(2) yes
C(18) C(17) C(22) 110.9(2) yes
C(13) C(18) C(17) 111.1(2) yes
C(17) C(18) C(19) 113.4(2) yes
C(19) C(20) C(21) 110.3(3) yes
C(17) C(22) C(21) 114.7(3) yes

loop_
_geom_bond_atom_site_label_1
_geom_bond_atom_site_label_2
_geom_bond_distance
_geom_bond_publ_flag
O(1) C(3) 1.210(3) yes
C(1) C(2) 1.539(3) yes
C(2) C(3) 1.500(4) yes
C(4) C(23) 1.404(5) yes
C(5) C(6) 1.525(3) yes
C(6) C(7) 1.517(4) yes
C(8) C(9) 1.559(3) yes
C(9) C(11) 1.528(3) yes
C(11) C(12) 1.505(4) yes
C(13) C(14) 1.533(3) yes
C(14) C(15) 1.547(3) yes
C(15) C(16) 1.530(4) yes
C(17) C(28) 1.538(4) yes
C(19) C(20) 1.546(4) yes
C(20) C(21) 1.518(5) yes
C(21) C(22) 1.498(5) yes
O(2) C(3) 1.318(3) yes
C(1) C(10) 1.551(3) yes
C(4) C(5) 1.528(3) yes
C(4) C(24) 1.419(5) yes
C(5) C(10) 1.566(3) yes
C(7) C(8) 1.537(3) yes
C(8) C(14) 1.599(3) yes
C(9) C(10) 1.576(3) yes
C(12) C(13) 1.325(3) yes
C(13) C(18) 1.528(4) yes
C(16) C(17) 1.531(4) yes
C(17) C(22) 1.544(4) yes
C(18) C(19) 1.562(5) yes
